data_4301611
loop_
_publ_author_name
'Hamid Choujaa'
'Samuel D. Cosham'
'Andrew L. Johnson'
'Graeme R. Kafka'
'Mary F. Mahon'
'Sarah L. Masters'
'Kieran C. Molloy'
'David W. H. Rankin'
'Heather E. Robertson'
'Derek A. Wann'

_publ_section_title
;
Structural Tungsten-Imido Chemistry: The Gas-Phase Structure of
W(NBut)2(NHBut)2 and the Solid-State Structures of Novel Heterobimetallic
W/N/M (M = Rh, Pd, Zn) Species
;
_journal_name_full 'Inorganic Chemistry'
_journal_page_first 2289
_journal_page_last 2299
_journal_paper_doi 10.1021/ic8021134
_journal_volume 48
_journal_year 2009
_chemical_formula_moiety 'C32 H60 N4 Rh2 W'
_chemical_formula_sum 'C32 H60 N4 Rh2 W'
_chemical_formula_weight 890.51
_chemical_name_systematic
;
 ?
;
_space_group_IT_number 4
_symmetry_cell_setting monoclinic
_symmetry_space_group_name_Hall 'P 2yb'
_symmetry_space_group_name_H-M 'P 1 21 1'
_atom_sites_solution_hydrogens geom
_atom_sites_solution_primary direct
_atom_sites_solution_secondary difmap
_audit_creation_method SHELXL-97
_cell_angle_alpha 90.00
_cell_angle_beta 108.1350(10)
_cell_angle_gamma 90.00
_cell_formula_units_Z 2
_cell_length_a 10.43800(10)
_cell_length_b 11.6450(2)
_cell_length_c 14.8040(2)
_cell_measurement_reflns_used 62935
_cell_measurement_temperature 150(2)
_cell_measurement_theta_max 40.22
_cell_measurement_theta_min 3.35
_cell_volume 1710.05(4)
_computing_cell_refinement 'HKL Scalepack (Otwinski & Minor, 1997)'
_computing_data_collection 'Collect (Nonius BV, 1997-2000)'
_computing_data_reduction
;
 DENZO-SCALEPACK Z. Otwinowski and W. Minor, " 
 Processing of X-ray Diffraction Data Collected in Oscillation Mode ", 
 Methods in Enzymology, Volume 276: Macromolecular Crystallography, 
 part A, p.307-326, 1997,C.W. Carter, Jr. & R. M. Sweet, Eds., Academic Press.
;
_computing_molecular_graphics 'ORTEP3 for Windows - Farrugia, L. J. J. Appl. Crystallogr. 1997, 30, 565'
_computing_publication_material
;
 'WinGX publication routines, Farrugia, 
 L. J., J. Appl. Crystallogr., 1999, 32, 837-838
;
_computing_structure_refinement
;
 SHELXL97 -Program for Crystal Structure Analysis (Release 97-2). 
 Sheldrick, G.M., Instit\"ut f\"ur Anorganische Chemie der Universit\"at, 
 Tammanstrasse 4, D-3400 G\"ottingen, Germany, 1998 
;
_computing_structure_solution
; 
 SIR97- Altomare A., Burla M.C., Camalli M., Cascarano G.L., Giacovazzo C. , 
 Guagliardi A., Moliterni A.G.G., Polidori G.,Spagna R. 
 (1999) J. Appl. Cryst. 32, 115-119
;
_diffrn_ambient_temperature 150(2)
_diffrn_measured_fraction_theta_full 0.993
_diffrn_measured_fraction_theta_max 0.993
_diffrn_measurement_device_type 'Nonius Kappa CCD'
_diffrn_measurement_method '\f and \w scans'
_diffrn_radiation_monochromator graphite
_diffrn_radiation_source 'fine-focus sealed tube'
_diffrn_radiation_type MoK\a
_diffrn_radiation_wavelength 0.71073
_diffrn_reflns_av_R_equivalents 0.1133
_diffrn_reflns_av_sigmaI/netI 0.1264
_diffrn_reflns_limit_h_max 18
_diffrn_reflns_limit_h_min -18
_diffrn_reflns_limit_k_max 21
_diffrn_reflns_limit_k_min -21
_diffrn_reflns_limit_l_max 26
_diffrn_reflns_limit_l_min -23
_diffrn_reflns_number 62935
_diffrn_reflns_theta_full 40.22
_diffrn_reflns_theta_max 40.22
_diffrn_reflns_theta_min 2.98
_diffrn_standards_decay_% 0
_diffrn_standards_number 0
_exptl_absorpt_coefficient_mu 4.335
_exptl_absorpt_correction_T_max 0.6509
_exptl_absorpt_correction_T_min 0.2139
_exptl_absorpt_correction_type multi-scan
_exptl_absorpt_process_details
;
multi-scan from symmetry-related measurements 
Sortav (Blessing 1995)
;
_exptl_crystal_colour yellow
_exptl_crystal_density_diffrn 1.729
_exptl_crystal_density_method 'not measured'
_exptl_crystal_description block
_exptl_crystal_F_000 888
_exptl_crystal_size_max 0.40
_exptl_crystal_size_mid 0.30
_exptl_crystal_size_min 0.10
_refine_diff_density_max 2.934
_refine_diff_density_min -3.462
_refine_diff_density_rms 0.276
_refine_ls_abs_structure_details 'Flack H D (1983), Acta Cryst. A39, 876-881'
_refine_ls_abs_structure_Flack 0.203(5)
_refine_ls_extinction_coef 0.0024(3)
_refine_ls_extinction_expression Fc^*^=kFc[1+0.001xFc^2^\l^3^/sin(2\q)]^-1/4^
_refine_ls_extinction_method SHELXL
_refine_ls_goodness_of_fit_ref 1.031
_refine_ls_hydrogen_treatment constr
_refine_ls_matrix_type full
_refine_ls_number_parameters 365
_refine_ls_number_reflns 21127
_refine_ls_number_restraints 1
_refine_ls_restrained_S_all 1.031
_refine_ls_R_factor_all 0.1274
_refine_ls_R_factor_gt 0.0603
_refine_ls_shift/su_max 0.001
_refine_ls_shift/su_mean 0.000
_refine_ls_structure_factor_coef Fsqd
_refine_ls_weighting_details 'calc w=1/[\s^2^(Fo^2^)+(0.0607P)^2^+0.0000P] where P=(Fo^2^+2Fc^2^)/3'
_refine_ls_weighting_scheme calc
_refine_ls_wR_factor_gt 0.1253
_refine_ls_wR_factor_ref 0.1502
_reflns_number_gt 12701
_reflns_number_total 21127
_reflns_threshold_expression >2sigma(I)
_cod_data_source_file ic8021134_si_002_2.cif
_cod_data_source_block k04alj05
_cod_original_sg_symbol_H-M 'P 21'
_cod_database_code 4301611

loop_
_symmetry_equiv_pos_as_xyz
'x, y, z'
'-x, y+1/2, -z'

loop_
_atom_site_label
_atom_site_type_symbol
_atom_site_fract_x
_atom_site_fract_y
_atom_site_fract_z
_atom_site_U_iso_or_equiv
_atom_site_adp_type
_atom_site_occupancy
_atom_site_symmetry_multiplicity
_atom_site_calc_flag
_atom_site_refinement_flags
_atom_site_disorder_assembly
_atom_site_disorder_group
Rh1 Rh 0.29827(4) 0.72222(3) 0.06459(3) 0.01971(8) Uani 1 1 d . . .
Rh2 Rh 0.20564(4) 0.74785(3) 0.40613(3) 0.02136(10) Uani 1 1 d . . .
W1 W 0.25552(2) 0.73252(2) 0.236846(14) 0.01818(5) Uani 1 1 d . . .
N1 N 0.1293(4) 0.7339(4) 0.1158(3) 0.0207(7) Uani 1 1 d . . .
N2 N 0.4174(4) 0.7212(4) 0.2107(3) 0.0238(9) Uani 1 1 d . . .
N3 N 0.2327(5) 0.6153(4) 0.3143(4) 0.0236(10) Uani 1 1 d . . .
N4 N 0.2415(5) 0.8631(4) 0.3080(4) 0.0259(11) Uani 1 1 d . . .
C1 C 0.2065(7) 0.8135(6) -0.0650(4) 0.0328(14) Uani 1 1 d . . .
H1 H 0.1590 0.8578 -0.0319 0.039 Uiso 1 1 calc R . .
C2 C 0.1723(6) 0.6971(5) -0.0813(4) 0.0283(12) Uani 1 1 d . . .
H2 H 0.1058 0.6665 -0.0564 0.034 Uiso 1 1 calc R . .
C3 C 0.2369(7) 0.6159(6) -0.1375(4) 0.0370(15) Uani 1 1 d . . .
H3A H 0.1692 0.5588 -0.1722 0.044 Uiso 1 1 calc R . .
H3B H 0.2649 0.6610 -0.1848 0.044 Uiso 1 1 calc R . .
C4 C 0.3579(7) 0.5540(6) -0.0726(5) 0.0397(16) Uani 1 1 d . . .
H4A H 0.3279 0.4801 -0.0530 0.048 Uiso 1 1 calc R . .
H4B H 0.4212 0.5366 -0.1085 0.048 Uiso 1 1 calc R . .
C5 C 0.4313(6) 0.6213(5) 0.0150(4) 0.0296(12) Uani 1 1 d . . .
H5 H 0.4513 0.5837 0.0748 0.036 Uiso 1 1 calc R . .
C6 C 0.4724(6) 0.7365(6) 0.0142(4) 0.0299(11) Uani 1 1 d . . .
H6 H 0.5194 0.7721 0.0729 0.036 Uiso 1 1 calc R . .
C7 C 0.4445(7) 0.8060(6) -0.0769(4) 0.0351(14) Uani 1 1 d . . .
H7A H 0.5205 0.8594 -0.0712 0.042 Uiso 1 1 calc R . .
H7B H 0.4380 0.7535 -0.1307 0.042 Uiso 1 1 calc R . .
C8 C 0.3156(7) 0.8738(6) -0.0971(5) 0.0355(14) Uani 1 1 d . . .
H8A H 0.2798 0.8886 -0.1663 0.043 Uiso 1 1 calc R . .
H8B H 0.3361 0.9490 -0.0646 0.043 Uiso 1 1 calc R . .
C11 C -0.0187(5) 0.7358(5) 0.0775(3) 0.0221(9) Uani 1 1 d . . .
C12 C -0.0748(6) 0.8263(6) 0.0002(5) 0.0373(15) Uani 1 1 d . . .
H12A H -0.0347 0.9011 0.0229 0.056 Uiso 1 1 calc R . .
H12B H -0.1729 0.8308 -0.0145 0.056 Uiso 1 1 calc R . .
H12C H -0.0526 0.8047 -0.0572 0.056 Uiso 1 1 calc R . .
C13 C -0.0767(6) 0.7621(6) 0.1595(4) 0.0322(14) Uani 1 1 d . . .
H13A H -0.0452 0.7040 0.2094 0.048 Uiso 1 1 calc R . .
H13B H -0.1754 0.7607 0.1352 0.048 Uiso 1 1 calc R . .
H13C H -0.0464 0.8382 0.1857 0.048 Uiso 1 1 calc R . .
C14 C -0.0723(7) 0.6160(5) 0.0394(5) 0.0336(14) Uani 1 1 d . . .
H14A H -0.0445 0.5979 -0.0164 0.050 Uiso 1 1 calc R . .
H14B H -0.1709 0.6156 0.0216 0.050 Uiso 1 1 calc R . .
H14C H -0.0355 0.5583 0.0889 0.050 Uiso 1 1 calc R . .
C21 C 0.5624(5) 0.7212(5) 0.2687(4) 0.0253(10) Uani 1 1 d . . .
C22 C 0.6405(7) 0.6248(5) 0.2401(5) 0.0332(14) Uani 1 1 d . . .
H22A H 0.5965 0.5512 0.2432 0.050 Uiso 1 1 calc R . .
H22B H 0.7330 0.6233 0.2837 0.050 Uiso 1 1 calc R . .
H22C H 0.6423 0.6379 0.1751 0.050 Uiso 1 1 calc R . .
C23 C 0.5702(6) 0.7018(6) 0.3707(4) 0.0308(13) Uani 1 1 d . . .
H23A H 0.5160 0.7599 0.3900 0.046 Uiso 1 1 calc R . .
H23B H 0.6643 0.7077 0.4111 0.046 Uiso 1 1 calc R . .
H23C H 0.5355 0.6251 0.3774 0.046 Uiso 1 1 calc R . .
C24 C 0.6264(7) 0.8374(6) 0.2594(5) 0.0335(14) Uani 1 1 d . . .
H24A H 0.6219 0.8498 0.1930 0.050 Uiso 1 1 calc R . .
H24B H 0.7208 0.8378 0.2996 0.050 Uiso 1 1 calc R . .
H24C H 0.5773 0.8988 0.2797 0.050 Uiso 1 1 calc R . .
C31 C 0.2221(7) 0.4881(5) 0.3111(4) 0.0277(12) Uani 1 1 d . . .
C32 C 0.2736(8) 0.4476(6) 0.2274(5) 0.0411(17) Uani 1 1 d . . .
H32A H 0.2169 0.4812 0.1677 0.062 Uiso 1 1 calc R . .
H32B H 0.2690 0.3636 0.2228 0.062 Uiso 1 1 calc R . .
H32C H 0.3671 0.4725 0.2395 0.062 Uiso 1 1 calc R . .
C33 C 0.0775(7) 0.4474(5) 0.2910(5) 0.0388(16) Uani 1 1 d . . .
H33A H 0.0416 0.4764 0.3404 0.058 Uiso 1 1 calc R . .
H33B H 0.0753 0.3633 0.2907 0.058 Uiso 1 1 calc R . .
H33C H 0.0224 0.4763 0.2289 0.058 Uiso 1 1 calc R . .
C34 C 0.3139(7) 0.4311(5) 0.4015(5) 0.0331(13) Uani 1 1 d . . .
H34A H 0.4065 0.4586 0.4138 0.050 Uiso 1 1 calc R . .
H34B H 0.3114 0.3476 0.3929 0.050 Uiso 1 1 calc R . .
H34C H 0.2823 0.4506 0.4554 0.050 Uiso 1 1 calc R . .
C41 C 0.2599(6) 0.9889(5) 0.2963(5) 0.0294(13) Uani 1 1 d . . .
C42 C 0.2831(8) 1.0098(5) 0.2000(5) 0.0409(17) Uani 1 1 d . . .
H42A H 0.3700 0.9768 0.2012 0.061 Uiso 1 1 calc R . .
H42B H 0.2834 1.0925 0.1880 0.061 Uiso 1 1 calc R . .
H42C H 0.2106 0.9733 0.1494 0.061 Uiso 1 1 calc R . .
C43 C 0.1359(8) 1.0559(6) 0.2975(6) 0.0461(18) Uani 1 1 d . . .
H43A H 0.1084 1.0320 0.3522 0.069 Uiso 1 1 calc R . .
H43B H 0.0624 1.0408 0.2387 0.069 Uiso 1 1 calc R . .
H43C H 0.1566 1.1382 0.3022 0.069 Uiso 1 1 calc R . .
C44 C 0.3862(7) 1.0312(6) 0.3749(5) 0.0401(16) Uani 1 1 d . . .
H44A H 0.3725 1.0222 0.4370 0.060 Uiso 1 1 calc R . .
H44B H 0.4019 1.1123 0.3643 0.060 Uiso 1 1 calc R . .
H44C H 0.4646 0.9858 0.3732 0.060 Uiso 1 1 calc R . .
C101 C 0.1899(7) 0.8848(6) 0.5028(5) 0.0364(15) Uani 1 1 d . . .
H101 H 0.2413 0.9316 0.4743 0.044 Uiso 1 1 calc R . .
C102 C 0.0654(7) 0.8528(6) 0.4462(5) 0.0375(15) Uani 1 1 d . . .
H102 H 0.0378 0.8794 0.3824 0.045 Uiso 1 1 calc R . .
C103 C -0.0312(7) 0.7795(6) 0.4762(5) 0.0418(16) Uani 1 1 d . . .
H10A H -0.1041 0.7545 0.4190 0.050 Uiso 1 1 calc R . .
H10B H -0.0728 0.8260 0.5157 0.050 Uiso 1 1 calc R . .
C104 C 0.0336(8) 0.6743(7) 0.5321(6) 0.0472(19) Uani 1 1 d . . .
H10C H 0.0676 0.6938 0.6006 0.057 Uiso 1 1 calc R . .
H10D H -0.0351 0.6131 0.5238 0.057 Uiso 1 1 calc R . .
C105 C 0.1478(7) 0.6304(6) 0.5005(5) 0.0357(15) Uani 1 1 d . . .
H105 H 0.1252 0.5766 0.4497 0.043 Uiso 1 1 calc R . .
C106 C 0.2826(7) 0.6598(5) 0.5374(4) 0.0337(14) Uani 1 1 d . . .
H106 H 0.3440 0.6247 0.5100 0.040 Uiso 1 1 calc R . .
C107 C 0.3390(7) 0.7433(7) 0.6177(4) 0.0403(16) Uani 1 1 d . . .
H10E H 0.4324 0.7634 0.6206 0.048 Uiso 1 1 calc R . .
H10F H 0.3427 0.7057 0.6784 0.048 Uiso 1 1 calc R . .
C108 C 0.2559(8) 0.8536(7) 0.6070(5) 0.0453(18) Uani 1 1 d . . .
H10G H 0.1852 0.8433 0.6380 0.054 Uiso 1 1 calc R . .
H10H H 0.3151 0.9174 0.6396 0.054 Uiso 1 1 calc R . .

loop_
_atom_site_aniso_label
_atom_site_aniso_U_11
_atom_site_aniso_U_22
_atom_site_aniso_U_33
_atom_site_aniso_U_23
_atom_site_aniso_U_13
_atom_site_aniso_U_12
Rh1 0.02133(17) 0.0213(2) 0.01683(16) 0.00057(17) 0.00646(13) 0.00010(18)
Rh2 0.02155(18) 0.0258(3) 0.01717(17) -0.00225(16) 0.00665(13) -0.00104(17)
W1 0.01944(9) 0.01852(8) 0.01627(8) -0.00051(7) 0.00509(6) -0.00124(7)
N1 0.0182(17) 0.0219(18) 0.0205(18) 0.003(2) 0.0038(14) -0.0016(19)
N2 0.0210(19) 0.028(2) 0.022(2) -0.0037(19) 0.0052(15) -0.0050(19)
N3 0.025(3) 0.021(2) 0.023(3) 0.0017(17) 0.005(2) -0.0046(17)
N4 0.028(3) 0.023(2) 0.019(2) -0.0074(17) -0.004(2) 0.0030(18)
C1 0.036(4) 0.038(3) 0.024(3) 0.009(3) 0.008(3) 0.001(3)
C2 0.029(3) 0.033(3) 0.023(3) -0.002(2) 0.008(2) -0.003(2)
C3 0.043(4) 0.040(4) 0.026(3) -0.012(3) 0.008(3) -0.011(3)
C4 0.044(4) 0.037(3) 0.038(4) -0.012(3) 0.014(3) -0.005(3)
C5 0.031(3) 0.031(3) 0.029(3) -0.005(2) 0.012(2) 0.004(2)
C6 0.031(3) 0.032(3) 0.028(3) -0.003(3) 0.010(2) 0.001(3)
C7 0.043(4) 0.040(4) 0.027(3) -0.003(2) 0.017(3) -0.010(3)
C8 0.037(4) 0.041(3) 0.030(3) 0.013(3) 0.013(3) -0.001(3)
C11 0.020(2) 0.026(2) 0.018(2) 0.002(2) 0.0034(16) -0.001(2)
C12 0.025(3) 0.036(3) 0.051(4) 0.014(3) 0.010(3) 0.004(2)
C13 0.027(3) 0.040(4) 0.030(3) -0.005(2) 0.010(2) -0.001(2)
C14 0.032(3) 0.029(3) 0.036(3) -0.001(2) 0.006(3) -0.010(2)
C21 0.021(2) 0.030(3) 0.024(2) 0.004(2) 0.0054(18) 0.001(2)
C22 0.027(3) 0.032(3) 0.040(4) 0.009(3) 0.009(3) 0.006(2)
C23 0.024(3) 0.043(4) 0.022(3) 0.007(2) 0.002(2) -0.001(2)
C24 0.029(3) 0.033(3) 0.034(3) -0.002(3) 0.004(3) -0.007(3)
C31 0.039(4) 0.022(3) 0.019(3) -0.0023(19) 0.004(2) -0.004(2)
C32 0.065(5) 0.023(3) 0.034(4) -0.002(2) 0.012(3) 0.005(3)
C33 0.048(4) 0.023(3) 0.042(4) -0.003(3) 0.009(3) -0.010(3)
C34 0.042(4) 0.021(2) 0.030(3) 0.003(2) 0.001(3) 0.003(2)
C41 0.031(3) 0.016(2) 0.035(3) -0.004(2) 0.001(3) -0.003(2)
C42 0.055(5) 0.020(3) 0.042(4) 0.007(3) 0.007(3) -0.006(3)
C43 0.055(5) 0.023(3) 0.058(5) 0.004(3) 0.013(4) 0.013(3)
C44 0.043(4) 0.028(3) 0.043(4) -0.002(3) 0.005(3) -0.012(3)
C101 0.051(4) 0.033(3) 0.030(3) -0.012(3) 0.020(3) 0.000(3)
C102 0.036(4) 0.039(4) 0.041(4) -0.009(3) 0.018(3) -0.001(3)
C103 0.033(4) 0.053(4) 0.042(4) -0.002(3) 0.017(3) 0.010(3)
C104 0.059(5) 0.047(4) 0.046(4) -0.008(3) 0.030(4) -0.012(4)
C105 0.042(4) 0.038(3) 0.032(3) 0.003(3) 0.020(3) 0.002(3)
C106 0.046(4) 0.034(3) 0.021(3) 0.002(2) 0.010(3) 0.006(3)
C107 0.036(3) 0.060(5) 0.020(3) 0.002(3) 0.002(2) 0.004(4)
C108 0.050(5) 0.057(5) 0.031(4) -0.015(3) 0.016(3) -0.004(4)

loop_
_atom_type_symbol
_atom_type_description
_atom_type_scat_dispersion_real
_atom_type_scat_dispersion_imag
_atom_type_scat_source
C C 0.0033 0.0016 'International Tables Vol C Tables 4.2.6.8 and 6.1.1.4'
H H 0.0000 0.0000 'International Tables Vol C Tables 4.2.6.8 and 6.1.1.4'
N N 0.0061 0.0033 'International Tables Vol C Tables 4.2.6.8 and 6.1.1.4'
Rh Rh -1.1178 0.9187 'International Tables Vol C Tables 4.2.6.8 and 6.1.1.4'
W W -0.8490 6.8722 'International Tables Vol C Tables 4.2.6.8 and 6.1.1.4'

loop_
_geom_angle_atom_site_label_1
_geom_angle_atom_site_label_2
_geom_angle_atom_site_label_3
_geom_angle
_geom_angle_site_symmetry_1
_geom_angle_site_symmetry_3
_geom_angle_publ_flag
C5 Rh1 N1 149.8(2) . . ?
C5 Rh1 N2 96.3(2) . . ?
N1 Rh1 N2 85.74(16) . . ?
C5 Rh1 C1 97.1(3) . . ?
N1 Rh1 C1 95.6(2) . . ?
N2 Rh1 C1 150.3(2) . . ?
C5 Rh1 C2 80.8(2) . . ?
N1 Rh1 C2 92.88(19) . . ?
N2 Rh1 C2 171.7(2) . . ?
C1 Rh1 C2 38.0(2) . . ?
C5 Rh1 C6 38.3(2) . . ?
N1 Rh1 C6 171.9(2) . . ?
N2 Rh1 C6 93.56(19) . . ?
C1 Rh1 C6 81.0(2) . . ?
C2 Rh1 C6 88.9(2) . . ?
C5 Rh1 W1 131.68(17) . . ?
N1 Rh1 W1 43.05(11) . . ?
N2 Rh1 W1 42.70(11) . . ?
C1 Rh1 W1 131.21(19) . . ?
C2 Rh1 W1 135.41(16) . . ?
C6 Rh1 W1 135.65(15) . . ?
N4 Rh2 C106 147.8(2) . . ?
N4 Rh2 C102 96.4(2) . . ?
C106 Rh2 C102 96.9(3) . . ?
N4 Rh2 N3 86.21(15) . . ?
C106 Rh2 N3 98.4(2) . . ?
C102 Rh2 N3 146.3(2) . . ?
N4 Rh2 C105 174.4(2) . . ?
C106 Rh2 C105 37.6(3) . . ?
C102 Rh2 C105 80.2(3) . . ?
N3 Rh2 C105 94.1(2) . . ?
N4 Rh2 C101 93.0(2) . . ?
C106 Rh2 C101 80.6(3) . . ?
C102 Rh2 C101 36.8(2) . . ?
N3 Rh2 C101 176.9(2) . . ?
C105 Rh2 C101 86.9(3) . . ?
N4 Rh2 W1 43.63(13) . . ?
C106 Rh2 W1 133.29(18) . . ?
C102 Rh2 W1 129.8(2) . . ?
N3 Rh2 W1 42.61(13) . . ?
C105 Rh2 W1 136.30(18) . . ?
C101 Rh2 W1 136.64(19) . . ?
N3 W1 N2 112.3(2) . . ?
N3 W1 N1 114.5(2) . . ?
N2 W1 N1 102.56(18) . . ?
N3 W1 N4 101.7(2) . . ?
N2 W1 N4 114.2(2) . . ?
N1 W1 N4 112.1(2) . . ?
N3 W1 Rh2 51.47(16) . . ?
N2 W1 Rh2 130.26(13) . . ?
N1 W1 Rh2 127.18(12) . . ?
N4 W1 Rh2 50.25(17) . . ?
N3 W1 Rh1 129.75(16) . . ?
N2 W1 Rh1 51.34(13) . . ?
N1 W1 Rh1 51.22(12) . . ?
N4 W1 Rh1 128.57(17) . . ?
Rh2 W1 Rh1 178.023(14) . . ?
C11 N1 W1 135.5(3) . . ?
C11 N1 Rh1 138.7(3) . . ?
W1 N1 Rh1 85.73(15) . . ?
C21 N2 W1 135.2(3) . . ?
C21 N2 Rh1 138.7(3) . . ?
W1 N2 Rh1 85.96(16) . . ?
C31 N3 W1 137.8(4) . . ?
C31 N3 Rh2 136.0(4) . . ?
W1 N3 Rh2 85.92(19) . . ?
C41 N4 W1 133.9(4) . . ?
C41 N4 Rh2 139.9(4) . . ?
W1 N4 Rh2 86.1(2) . . ?
C2 C1 C8 124.2(6) . . ?
C2 C1 Rh1 72.2(4) . . ?
C8 C1 Rh1 109.7(4) . . ?
C2 C1 H1 117.9 . . ?
C8 C1 H1 117.9 . . ?
Rh1 C1 H1 88.1 . . ?
C1 C2 C3 123.6(6) . . ?
C1 C2 Rh1 69.9(4) . . ?
C3 C2 Rh1 112.8(4) . . ?
C1 C2 H2 118.2 . . ?
C3 C2 H2 118.2 . . ?
Rh1 C2 H2 87.4 . . ?
C4 C3 C2 111.6(5) . . ?
C4 C3 H3A 109.3 . . ?
C2 C3 H3A 109.3 . . ?
C4 C3 H3B 109.3 . . ?
C2 C3 H3B 109.3 . . ?
H3A C3 H3B 108.0 . . ?
C5 C4 C3 113.6(6) . . ?
C5 C4 H4A 108.8 . . ?
C3 C4 H4A 108.8 . . ?
C5 C4 H4B 108.8 . . ?
C3 C4 H4B 108.8 . . ?
H4A C4 H4B 107.7 . . ?
C6 C5 C4 124.3(6) . . ?
C6 C5 Rh1 73.1(3) . . ?
C4 C5 Rh1 112.0(4) . . ?
C6 C5 H5 117.9 . . ?
C4 C5 H5 117.9 . . ?
Rh1 C5 H5 84.9 . . ?
C5 C6 C7 122.6(5) . . ?
C5 C6 Rh1 68.6(3) . . ?
C7 C6 Rh1 113.2(4) . . ?
C5 C6 H6 118.7 . . ?
C7 C6 H6 118.7 . . ?
Rh1 C6 H6 88.2 . . ?
C8 C7 C6 111.5(5) . . ?
C8 C7 H7A 109.3 . . ?
C6 C7 H7A 109.3 . . ?
C8 C7 H7B 109.3 . . ?
C6 C7 H7B 109.3 . . ?
H7A C7 H7B 108.0 . . ?
C7 C8 C1 113.7(5) . . ?
C7 C8 H8A 108.8 . . ?
C1 C8 H8A 108.8 . . ?
C7 C8 H8B 108.8 . . ?
C1 C8 H8B 108.8 . . ?
H8A C8 H8B 107.7 . . ?
N1 C11 C12 114.2(4) . . ?
N1 C11 C14 110.2(5) . . ?
C12 C11 C14 109.8(5) . . ?
N1 C11 C13 108.8(4) . . ?
C12 C11 C13 107.4(5) . . ?
C14 C11 C13 106.2(5) . . ?
C11 C12 H12A 109.5 . . ?
C11 C12 H12B 109.5 . . ?
H12A C12 H12B 109.5 . . ?
C11 C12 H12C 109.5 . . ?
H12A C12 H12C 109.5 . . ?
H12B C12 H12C 109.5 . . ?
C11 C13 H13A 109.5 . . ?
C11 C13 H13B 109.5 . . ?
H13A C13 H13B 109.5 . . ?
C11 C13 H13C 109.5 . . ?
H13A C13 H13C 109.5 . . ?
H13B C13 H13C 109.5 . . ?
C11 C14 H14A 109.5 . . ?
C11 C14 H14B 109.5 . . ?
H14A C14 H14B 109.5 . . ?
C11 C14 H14C 109.5 . . ?
H14A C14 H14C 109.5 . . ?
H14B C14 H14C 109.5 . . ?
N2 C21 C23 107.9(4) . . ?
N2 C21 C22 112.1(5) . . ?
C23 C21 C22 107.5(5) . . ?
N2 C21 C24 109.9(5) . . ?
C23 C21 C24 109.5(5) . . ?
C22 C21 C24 109.9(5) . . ?
C21 C22 H22A 109.5 . . ?
C21 C22 H22B 109.5 . . ?
H22A C22 H22B 109.5 . . ?
C21 C22 H22C 109.5 . . ?
H22A C22 H22C 109.5 . . ?
H22B C22 H22C 109.5 . . ?
C21 C23 H23A 109.5 . . ?
C21 C23 H23B 109.5 . . ?
H23A C23 H23B 109.5 . . ?
C21 C23 H23C 109.5 . . ?
H23A C23 H23C 109.5 . . ?
H23B C23 H23C 109.5 . . ?
C21 C24 H24A 109.5 . . ?
C21 C24 H24B 109.5 . . ?
H24A C24 H24B 109.5 . . ?
C21 C24 H24C 109.5 . . ?
H24A C24 H24C 109.5 . . ?
H24B C24 H24C 109.5 . . ?
N3 C31 C33 112.1(5) . . ?
N3 C31 C34 112.6(5) . . ?
C33 C31 C34 110.4(5) . . ?
N3 C31 C32 106.6(5) . . ?
C33 C31 C32 108.3(5) . . ?
C34 C31 C32 106.5(5) . . ?
C31 C32 H32A 109.5 . . ?
C31 C32 H32B 109.5 . . ?
H32A C32 H32B 109.5 . . ?
C31 C32 H32C 109.5 . . ?
H32A C32 H32C 109.5 . . ?
H32B C32 H32C 109.5 . . ?
C31 C33 H33A 109.5 . . ?
C31 C33 H33B 109.5 . . ?
H33A C33 H33B 109.5 . . ?
C31 C33 H33C 109.5 . . ?
H33A C33 H33C 109.5 . . ?
H33B C33 H33C 109.5 . . ?
C31 C34 H34A 109.5 . . ?
C31 C34 H34B 109.5 . . ?
H34A C34 H34B 109.5 . . ?
C31 C34 H34C 109.5 . . ?
H34A C34 H34C 109.5 . . ?
H34B C34 H34C 109.5 . . ?
N4 C41 C43 111.2(5) . . ?
N4 C41 C42 108.9(5) . . ?
C43 C41 C42 108.1(6) . . ?
N4 C41 C44 109.7(5) . . ?
C43 C41 C44 111.1(6) . . ?
C42 C41 C44 107.7(6) . . ?
C41 C42 H42A 109.5 . . ?
C41 C42 H42B 109.5 . . ?
H42A C42 H42B 109.5 . . ?
C41 C42 H42C 109.5 . . ?
H42A C42 H42C 109.5 . . ?
H42B C42 H42C 109.5 . . ?
C41 C43 H43A 109.5 . . ?
C41 C43 H43B 109.5 . . ?
H43A C43 H43B 109.5 . . ?
C41 C43 H43C 109.5 . . ?
H43A C43 H43C 109.5 . . ?
H43B C43 H43C 109.5 . . ?
C41 C44 H44A 109.5 . . ?
C41 C44 H44B 109.5 . . ?
H44A C44 H44B 109.5 . . ?
C41 C44 H44C 109.5 . . ?
H44A C44 H44C 109.5 . . ?
H44B C44 H44C 109.5 . . ?
C102 C101 C108 127.0(7) . . ?
C102 C101 Rh2 69.4(4) . . ?
C108 C101 Rh2 112.8(5) . . ?
C102 C101 H101 116.5 . . ?
C108 C101 H101 116.5 . . ?
Rh2 C101 H101 87.7 . . ?
C101 C102 C103 125.3(7) . . ?
C101 C102 Rh2 73.8(4) . . ?
C103 C102 Rh2 110.0(5) . . ?
C101 C102 H102 117.3 . . ?
C103 C102 H102 117.3 . . ?
Rh2 C102 H102 86.1 . . ?
C102 C103 C104 113.4(6) . . ?
C102 C103 H10A 108.9 . . ?
C104 C103 H10A 108.9 . . ?
C102 C103 H10B 108.9 . . ?
C104 C103 H10B 108.9 . . ?
H10A C103 H10B 107.7 . . ?
C105 C104 C103 111.6(6) . . ?
C105 C104 H10C 109.3 . . ?
C103 C104 H10C 109.3 . . ?
C105 C104 H10D 109.3 . . ?
C103 C104 H10D 109.3 . . ?
H10C C104 H10D 108.0 . . ?
C106 C105 C104 127.0(6) . . ?
C106 C105 Rh2 69.3(4) . . ?
C104 C105 Rh2 113.2(5) . . ?
C106 C105 H105 116.5 . . ?
C104 C105 H105 116.5 . . ?
Rh2 C105 H105 87.5 . . ?
C105 C106 C107 124.8(6) . . ?
C105 C106 Rh2 73.1(4) . . ?
C107 C106 Rh2 110.7(4) . . ?
C105 C106 H106 117.6 . . ?
C107 C106 H106 117.6 . . ?
Rh2 C106 H106 86.1 . . ?
C106 C107 C108 113.0(5) . . ?
C106 C107 H10E 109.0 . . ?
C108 C107 H10E 109.0 . . ?
C106 C107 H10F 109.0 . . ?
C108 C107 H10F 109.0 . . ?
H10E C107 H10F 107.8 . . ?
C101 C108 C107 111.5(5) . . ?
C101 C108 H10G 109.3 . . ?
C107 C108 H10G 109.3 . . ?
C101 C108 H10H 109.3 . . ?
C107 C108 H10H 109.3 . . ?
H10G C108 H10H 108.0 . . ?

loop_
_geom_bond_atom_site_label_1
_geom_bond_atom_site_label_2
_geom_bond_distance
_geom_bond_site_symmetry_2
_geom_bond_publ_flag
Rh1 C5 2.117(6) . ?
Rh1 N1 2.130(4) . ?
Rh1 N2 2.133(4) . ?
Rh1 C1 2.141(6) . ?
Rh1 C2 2.170(6) . ?
Rh1 C6 2.175(5) . ?
Rh1 W1 2.7249(4) . ?
Rh2 N4 2.095(6) . ?
Rh2 C106 2.121(6) . ?
Rh2 C102 2.128(6) . ?
Rh2 N3 2.133(5) . ?
Rh2 C105 2.171(6) . ?
Rh2 C101 2.183(6) . ?
Rh2 W1 2.7194(4) . ?
W1 N3 1.846(5) . ?
W1 N2 1.852(4) . ?
W1 N1 1.865(4) . ?
W1 N4 1.881(5) . ?
N1 C11 1.471(6) . ?
N2 C21 1.489(6) . ?
N3 C31 1.484(7) . ?
N4 C41 1.495(7) . ?
C1 C2 1.403(9) . ?
C1 C8 1.535(9) . ?
C1 H1 0.9500 . ?
C2 C3 1.546(8) . ?
C2 H2 0.9500 . ?
C3 C4 1.510(10) . ?
C3 H3A 0.9900 . ?
C3 H3B 0.9900 . ?
C4 C5 1.505(9) . ?
C4 H4A 0.9900 . ?
C4 H4B 0.9900 . ?
C5 C6 1.409(9) . ?
C5 H5 0.9500 . ?
C6 C7 1.522(8) . ?
C6 H6 0.9500 . ?
C7 C8 1.507(9) . ?
C7 H7A 0.9900 . ?
C7 H7B 0.9900 . ?
C8 H8A 0.9900 . ?
C8 H8B 0.9900 . ?
C11 C12 1.531(8) . ?
C11 C14 1.543(8) . ?
C11 C13 1.546(7) . ?
C12 H12A 0.9800 . ?
C12 H12B 0.9800 . ?
C12 H12C 0.9800 . ?
C13 H13A 0.9800 . ?
C13 H13B 0.9800 . ?
C13 H13C 0.9800 . ?
C14 H14A 0.9800 . ?
C14 H14B 0.9800 . ?
C14 H14C 0.9800 . ?
C21 C23 1.504(7) . ?
C21 C22 1.522(8) . ?
C21 C24 1.534(8) . ?
C22 H22A 0.9800 . ?
C22 H22B 0.9800 . ?
C22 H22C 0.9800 . ?
C23 H23A 0.9800 . ?
C23 H23B 0.9800 . ?
C23 H23C 0.9800 . ?
C24 H24A 0.9800 . ?
C24 H24B 0.9800 . ?
C24 H24C 0.9800 . ?
C31 C33 1.521(9) . ?
C31 C34 1.533(8) . ?
C31 C32 1.569(9) . ?
C32 H32A 0.9800 . ?
C32 H32B 0.9800 . ?
C32 H32C 0.9800 . ?
C33 H33A 0.9800 . ?
C33 H33B 0.9800 . ?
C33 H33C 0.9800 . ?
C34 H34A 0.9800 . ?
C34 H34B 0.9800 . ?
C34 H34C 0.9800 . ?
C41 C43 1.516(9) . ?
C41 C42 1.538(11) . ?
C41 C44 1.542(9) . ?
C42 H42A 0.9800 . ?
C42 H42B 0.9800 . ?
C42 H42C 0.9800 . ?
C43 H43A 0.9800 . ?
C43 H43B 0.9800 . ?
C43 H43C 0.9800 . ?
C44 H44A 0.9800 . ?
C44 H44B 0.9800 . ?
C44 H44C 0.9800 . ?
C101 C102 1.361(9) . ?
C101 C108 1.525(10) . ?
C101 H101 0.9500 . ?
C102 C103 1.491(9) . ?
C102 H102 0.9500 . ?
C103 C104 1.515(10) . ?
C103 H10A 0.9900 . ?
C103 H10B 0.9900 . ?
C104 C105 1.500(9) . ?
C104 H10C 0.9900 . ?
C104 H10D 0.9900 . ?
C105 C106 1.384(9) . ?
C105 H105 0.9500 . ?
C106 C107 1.507(9) . ?
C106 H106 0.9500 . ?
C107 C108 1.531(11) . ?
C107 H10E 0.9900 . ?
C107 H10F 0.9900 . ?
C108 H10G 0.9900 . ?
C108 H10H 0.9900 . ?
